data_2212824
loop_
_publ_author_name
'Naser Eltaher Eltayeb'
'Siang Guan Teoh'
'Hoong-Kun Fun'
'Kamarulazizi Ibrahim'
'Mohd Mustaqim Rosli'

_publ_section_title
;
 Dichlorido[5,6-diphenyl-3-(2-pyridyl)-1,2,4-triazine]copper(II)
;
_journal_coeditor_code CI2313
_journal_issue 4
_journal_name_full 'Acta Crystallographica Section E'
_journal_page_first m1182
_journal_page_last m1184
_journal_paper_doi 10.1107/S1600536807013050
_journal_volume 63
_journal_year 2007
_chemical_formula_iupac '[Cu Cl2 (C20 H14 N4)]'
_chemical_formula_moiety 'C20 H14 Cl2 Cu N4'
_chemical_formula_sum 'C20 H14 Cl2 Cu N4'
_chemical_formula_weight 444.79
_chemical_name_systematic
;
Dichlorido[5,6-diphenyl-3-(2-pyridyl)-1,2,4-triazine]copper(II)
;
_space_group_IT_number 43
_symmetry_cell_setting orthorhombic
_symmetry_space_group_name_Hall 'F 2 -2d'
_symmetry_space_group_name_H-M 'F d d 2'
_atom_sites_solution_hydrogens geom
_atom_sites_solution_primary direct
_atom_sites_solution_secondary difmap
_audit_creation_method SHELXL-97
_cell_angle_alpha 90.00
_cell_angle_beta 90.00
_cell_angle_gamma 90.00
_cell_formula_units_Z 16
_cell_length_a 12.85110(10)
_cell_length_b 55.1550(6)
_cell_length_c 10.06230(10)
_cell_measurement_reflns_used 9300
_cell_measurement_temperature 100.00(10)
_cell_measurement_theta_max 40.00
_cell_measurement_theta_min 2.60
_cell_volume 7132.18(12)
_computing_cell_refinement APEX2
_computing_data_collection 'APEX2 (Bruker, 2005)'
_computing_data_reduction 'SAINT (Bruker, 2005)'
_computing_molecular_graphics SHELXTL
_computing_publication_material
;
SHELXTL, PARST (Nardelli, 1995) and PLATON (Spek, 2003)
;
_computing_structure_refinement SHELXTL
_computing_structure_solution 'SHELXTL (Sheldrick, 1998)'
_diffrn_ambient_temperature 100.00(10)
_diffrn_detector_area_resol_mean 8.33
_diffrn_measured_fraction_theta_full 1.000
_diffrn_measured_fraction_theta_max 1.000
_diffrn_measurement_device_type
;
Bruker SMART APEX II CCD area-detector
;
_diffrn_measurement_method \w
_diffrn_radiation_monochromator graphite
_diffrn_radiation_source 'fine-focus sealed tube'
_diffrn_radiation_type MoK\a
_diffrn_radiation_wavelength 0.71073
_diffrn_reflns_av_R_equivalents 0.0408
_diffrn_reflns_av_sigmaI/netI 0.0340
_diffrn_reflns_limit_h_max 23
_diffrn_reflns_limit_h_min -23
_diffrn_reflns_limit_k_max 98
_diffrn_reflns_limit_k_min -99
_diffrn_reflns_limit_l_max 18
_diffrn_reflns_limit_l_min -18
_diffrn_reflns_number 90380
_diffrn_reflns_theta_full 40.00
_diffrn_reflns_theta_max 40.00
_diffrn_reflns_theta_min 1.48
_diffrn_standards_number 0
_exptl_absorpt_coefficient_mu 1.537
_exptl_absorpt_correction_T_max 0.6807
_exptl_absorpt_correction_T_min 0.5502
_exptl_absorpt_correction_type multi-scan
_exptl_absorpt_process_details '(SADABS; Bruker, 2005)'
_exptl_crystal_colour green
_exptl_crystal_density_diffrn 1.657
_exptl_crystal_density_method 'not measured'
_exptl_crystal_description Block
_exptl_crystal_F_000 3600
_exptl_crystal_size_max 0.41
_exptl_crystal_size_mid 0.30
_exptl_crystal_size_min 0.27
_refine_diff_density_max 0.474
_refine_diff_density_min -0.447
_refine_ls_abs_structure_details 'Flack (1983), 5261 Friedel pairs'
_refine_ls_abs_structure_Flack 0.010(4)
_refine_ls_extinction_method none
_refine_ls_goodness_of_fit_ref 1.100
_refine_ls_hydrogen_treatment constr
_refine_ls_matrix_type full
_refine_ls_number_parameters 244
_refine_ls_number_reflns 11016
_refine_ls_number_restraints 1
_refine_ls_restrained_S_all 1.100
_refine_ls_R_factor_all 0.0316
_refine_ls_R_factor_gt 0.0253
_refine_ls_shift/su_max 0.001
_refine_ls_shift/su_mean 0.000
_refine_ls_structure_factor_coef Fsqd
_refine_ls_weighting_details 'calc w=1/[\s^2^(Fo^2^)+(0.0343P)^2^] where P=(Fo^2^+2Fc^2^)/3'
_refine_ls_weighting_scheme calc
_refine_ls_wR_factor_gt 0.0623
_refine_ls_wR_factor_ref 0.0697
_reflns_number_gt 9834
_reflns_number_total 11016
_reflns_threshold_expression I>2\s(I)
_cod_data_source_file ci2313.cif
_cod_data_source_block I
_cod_database_code 2212824
_cod_database_fobs_code 2212824

loop_
_symmetry_equiv_pos_as_xyz
'x, y, z'
'-x, -y, z'
'x+1/4, -y+1/4, z+1/4'
'-x+1/4, y+1/4, z+1/4'
'x, y+1/2, z+1/2'
'-x, -y+1/2, z+1/2'
'x+1/4, -y+3/4, z+3/4'
'-x+1/4, y+3/4, z+3/4'
'x+1/2, y, z+1/2'
'-x+1/2, -y, z+1/2'
'x+3/4, -y+1/4, z+3/4'
'-x+3/4, y+1/4, z+3/4'
'x+1/2, y+1/2, z'
'-x+1/2, -y+1/2, z'
'x+3/4, -y+3/4, z+1/4'
'-x+3/4, y+3/4, z+1/4'

loop_
_atom_site_type_symbol
_atom_site_label
_atom_site_fract_x
_atom_site_fract_y
_atom_site_fract_z
_atom_site_U_iso_or_equiv
_atom_site_adp_type
_atom_site_calc_flag
_atom_site_refinement_flags
_atom_site_occupancy
Cu Cu1 0.125094(10) 0.102606(3) 0.447935(10) 0.01128(3) Uani d . 1
Cl Cl1 0.13026(2) 0.098031(6) 0.23021(2) 0.01688(5) Uani d . 1
Cl Cl2 0.11409(2) 0.063019(5) 0.48422(3) 0.01988(5) Uani d . 1
N N1 0.12410(6) 0.110297(18) 0.64544(9) 0.01213(14) Uani d . 1
N N2 0.12568(6) 0.139482(17) 0.44028(9) 0.01228(13) Uani d . 1
N N3 0.13883(7) 0.152914(18) 0.33090(9) 0.01369(14) Uani d . 1
N N4 0.11607(7) 0.174279(18) 0.57761(9) 0.01335(14) Uani d . 1
C C1 0.12144(8) 0.09438(2) 0.74582(11) 0.01465(17) Uani d . 1
H H1A 0.1216 0.0779 0.7266 0.018 Uiso calc R 1
C C2 0.11849(8) 0.10175(2) 0.87811(11) 0.01527(17) Uani d . 1
H H2A 0.1174 0.0903 0.9459 0.018 Uiso calc R 1
C C3 0.11717(8) 0.12627(2) 0.90821(11) 0.01590(17) Uani d . 1
H H3A 0.1147 0.1315 0.9960 0.019 Uiso calc R 1
C C4 0.11958(8) 0.14292(2) 0.80390(11) 0.01503(17) Uani d . 1
H H4A 0.1190 0.1595 0.8206 0.018 Uiso calc R 1
C C5 0.12292(7) 0.13418(2) 0.67482(10) 0.01228(15) Uani d . 1
C C6 0.12332(7) 0.150374(19) 0.55855(10) 0.01197(15) Uani d . 1
C C7 0.12270(7) 0.18815(2) 0.46968(10) 0.01264(15) Uani d . 1
C C8 0.14489(8) 0.176944(19) 0.34463(10) 0.01321(15) Uani d . 1
C C9 0.10442(8) 0.214239(19) 0.48741(10) 0.01382(15) Uani d . 1
C C10 0.13670(8) 0.22531(2) 0.60596(10) 0.01611(18) Uani d . 1
H H10A 0.1697 0.2162 0.6713 0.019 Uiso calc R 1
C C11 0.11948(8) 0.24990(2) 0.62590(12) 0.01753(18) Uani d . 1
H H11A 0.1419 0.2572 0.7041 0.021 Uiso calc R 1
C C12 0.06878(9) 0.26365(2) 0.52945(11) 0.01857(18) Uani d . 1
H H12A 0.0574 0.2801 0.5429 0.022 Uiso calc R 1
C C13 0.03541(9) 0.25255(2) 0.41298(12) 0.01983(19) Uani d . 1
H H13A 0.0006 0.2616 0.3491 0.024 Uiso calc R 1
C C14 0.05330(9) 0.22815(2) 0.39077(11) 0.01700(17) Uani d . 1
H H14A 0.0315 0.2210 0.3119 0.020 Uiso calc R 1
C C15 0.17930(8) 0.190755(18) 0.22668(10) 0.01441(15) Uani d . 1
C C16 0.26263(9) 0.20692(2) 0.24142(12) 0.01934(18) Uani d . 1
H H16A 0.2935 0.2090 0.3242 0.023 Uiso calc R 1
C C17 0.29907(11) 0.21979(2) 0.13196(13) 0.0239(2) Uani d . 1
H H17A 0.3551 0.2303 0.1412 0.029 Uiso calc R 1
C C18 0.25178(11) 0.21686(2) 0.00922(12) 0.0241(2) Uani d . 1
H H18A 0.2757 0.2256 -0.0637 0.029 Uiso calc R 1
C C19 0.16898(11) 0.20097(2) -0.00543(11) 0.0209(2) Uani d . 1
H H19A 0.1374 0.1992 -0.0880 0.025 Uiso calc R 1
C C20 0.13264(8) 0.18763(2) 0.10273(11) 0.01634(18) Uani d . 1
H H20A 0.0779 0.1768 0.0923 0.020 Uiso calc R 1

loop_
_atom_site_aniso_label
_atom_site_aniso_U_11
_atom_site_aniso_U_22
_atom_site_aniso_U_33
_atom_site_aniso_U_12
_atom_site_aniso_U_13
_atom_site_aniso_U_23
Cu1 0.01368(5) 0.00944(5) 0.01072(4) -0.00019(4) 0.00024(3) -0.00018(3)
Cl1 0.02276(12) 0.01660(11) 0.01128(9) -0.00195(8) -0.00030(8) -0.00133(7)
Cl2 0.03364(14) 0.00994(11) 0.01607(9) -0.00028(9) 0.00393(10) -0.00065(8)
N1 0.0130(3) 0.0109(4) 0.0125(3) -0.0008(2) 0.0000(2) 0.0003(2)
N2 0.0151(3) 0.0105(3) 0.0113(3) 0.0002(3) 0.0007(2) 0.0001(2)
N3 0.0180(4) 0.0111(4) 0.0120(3) 0.0002(3) 0.0003(3) 0.0006(3)
N4 0.0165(4) 0.0102(4) 0.0133(3) -0.0002(3) 0.0000(3) -0.0004(2)
C1 0.0166(4) 0.0142(5) 0.0131(4) -0.0021(3) -0.0005(3) 0.0016(3)
C2 0.0167(4) 0.0169(5) 0.0122(3) -0.0028(3) -0.0004(3) 0.0026(3)
C3 0.0175(4) 0.0183(5) 0.0119(3) 0.0001(3) 0.0010(3) 0.0002(3)
C4 0.0193(5) 0.0132(4) 0.0126(3) 0.0004(3) 0.0002(3) -0.0011(3)
C5 0.0125(3) 0.0123(4) 0.0120(3) -0.0006(3) -0.0008(3) -0.0003(3)
C6 0.0129(4) 0.0110(4) 0.0120(3) -0.0001(3) 0.0003(3) -0.0003(3)
C7 0.0131(4) 0.0114(4) 0.0134(4) 0.0003(3) 0.0001(3) -0.0010(3)
C8 0.0162(4) 0.0106(4) 0.0128(3) 0.0002(3) 0.0001(3) 0.0000(3)
C9 0.0161(4) 0.0107(4) 0.0147(3) -0.0003(3) 0.0005(3) -0.0017(3)
C10 0.0210(5) 0.0131(5) 0.0142(4) -0.0014(3) -0.0004(3) -0.0014(3)
C11 0.0219(5) 0.0138(5) 0.0169(4) -0.0006(3) 0.0005(3) -0.0035(3)
C12 0.0218(5) 0.0125(4) 0.0214(4) 0.0016(4) -0.0006(4) -0.0038(3)
C13 0.0257(5) 0.0126(5) 0.0212(4) 0.0038(4) -0.0040(4) -0.0013(3)
C14 0.0208(4) 0.0132(4) 0.0169(4) 0.0023(3) -0.0034(3) -0.0027(3)
C15 0.0190(4) 0.0108(4) 0.0135(3) 0.0017(3) 0.0032(3) 0.0007(3)
C16 0.0237(5) 0.0142(5) 0.0202(4) -0.0027(4) 0.0026(4) 0.0000(3)
C17 0.0297(6) 0.0154(5) 0.0265(5) -0.0048(4) 0.0087(4) 0.0006(4)
C18 0.0378(7) 0.0136(5) 0.0208(4) 0.0005(4) 0.0120(4) 0.0025(3)
C19 0.0333(6) 0.0153(5) 0.0142(4) 0.0053(4) 0.0038(4) 0.0010(3)
C20 0.0223(5) 0.0124(4) 0.0143(4) 0.0018(3) 0.0022(3) 0.0003(3)

loop_
_atom_type_symbol
_atom_type_description
_atom_type_scat_dispersion_real
_atom_type_scat_dispersion_imag
_atom_type_scat_source
C C 0.0033 0.0016 'International Tables Vol C Tables 4.2.6.8 and 6.1.1.4'
H H 0.0000 0.0000 'International Tables Vol C Tables 4.2.6.8 and 6.1.1.4'
N N 0.0061 0.0033 'International Tables Vol C Tables 4.2.6.8 and 6.1.1.4'
Cl Cl 0.1484 0.1585 'International Tables Vol C Tables 4.2.6.8 and 6.1.1.4'
Cu Cu 0.3201 1.2651 'International Tables Vol C Tables 4.2.6.8 and 6.1.1.4'

loop_
_geom_angle_atom_site_label_1
_geom_angle_atom_site_label_2
_geom_angle_atom_site_label_3
_geom_angle
_geom_angle_publ_flag
N1 Cu1 N2 80.12(4) y
N1 Cu1 Cl1 174.36(3) y
N2 Cu1 Cl1 94.39(3) y
N1 Cu1 Cl2 92.53(3) y
N2 Cu1 Cl2 171.91(3) y
Cl1 Cu1 Cl2 93.024(11) y
C1 N1 C5 118.32(10) ?
C1 N1 Cu1 126.95(9) ?
C5 N1 Cu1 114.70(7) ?
C6 N2 N3 119.19(9) ?
C6 N2 Cu1 114.60(7) ?
N3 N2 Cu1 125.81(7) ?
C8 N3 N2 118.18(9) ?
C7 N4 C6 116.47(9) ?
N1 C1 C2 122.04(11) ?
N1 C1 H1A 119.0 ?
C2 C1 H1A 119.0 ?
C3 C2 C1 119.61(10) ?
C3 C2 H2A 120.2 ?
C1 C2 H2A 120.2 ?
C2 C3 C4 118.55(10) ?
C2 C3 H3A 120.7 ?
C4 C3 H3A 120.7 ?
C5 C4 C3 118.46(11) ?
C5 C4 H4A 120.8 ?
C3 C4 H4A 120.8 ?
N1 C5 C4 123.02(10) ?
N1 C5 C6 114.70(9) ?
C4 C5 C6 122.27(10) ?
N2 C6 N4 125.06(10) ?
N2 C6 C5 115.86(9) ?
N4 C6 C5 118.99(9) ?
N4 C7 C8 118.81(10) ?
N4 C7 C9 116.98(9) ?
C8 C7 C9 124.20(9) ?
N3 C8 C7 120.57(9) ?
N3 C8 C15 116.49(9) ?
C7 C8 C15 122.90(9) ?
C14 C9 C10 119.35(10) ?
C14 C9 C7 121.78(9) ?
C10 C9 C7 118.85(10) ?
C11 C10 C9 120.06(10) ?
C11 C10 H10A 120.0 ?
C9 C10 H10A 120.0 ?
C10 C11 C12 120.36(10) ?
C10 C11 H11A 119.8 ?
C12 C11 H11A 119.8 ?
C13 C12 C11 119.46(10) ?
C13 C12 H12A 120.3 ?
C11 C12 H12A 120.3 ?
C14 C13 C12 120.89(10) ?
C14 C13 H13A 119.6 ?
C12 C13 H13A 119.6 ?
C13 C14 C9 119.87(10) ?
C13 C14 H14A 120.1 ?
C9 C14 H14A 120.1 ?
C20 C15 C16 120.12(10) ?
C20 C15 C8 121.73(9) ?
C16 C15 C8 118.13(9) ?
C17 C16 C15 119.86(11) ?
C17 C16 H16A 120.1 ?
C15 C16 H16A 120.1 ?
C18 C17 C16 119.89(11) ?
C18 C17 H17A 120.1 ?
C16 C17 H17A 120.1 ?
C17 C18 C19 120.34(10) ?
C17 C18 H18A 119.8 ?
C19 C18 H18A 119.8 ?
C18 C19 C20 120.51(11) ?
C18 C19 H19A 119.7 ?
C20 C19 H19A 119.7 ?
C19 C20 C15 119.27(11) ?
C19 C20 H20A 120.4 ?
C15 C20 H20A 120.4 ?

loop_
_geom_bond_atom_site_label_1
_geom_bond_atom_site_label_2
_geom_bond_distance
_geom_bond_publ_flag
Cu1 N1 2.0321(9) y
Cu1 N2 2.0354(9) y
Cu1 Cl1 2.2063(3) y
Cu1 Cl2 2.2183(3) y
N1 C1 1.3388(16) ?
N1 C5 1.3502(15) ?
N2 C6 1.3335(13) ?
N2 N3 1.3374(13) ?
N3 C8 1.3348(15) ?
N4 C7 1.3313(14) ?
N4 C6 1.3356(14) ?
C1 C2 1.3924(17) ?
C1 H1A 0.9300 ?
C2 C3 1.3860(17) ?
C2 H2A 0.9300 ?
C3 C4 1.3952(16) ?
C3 H3A 0.9300 ?
C4 C5 1.3861(15) ?
C4 H4A 0.9300 ?
C5 C6 1.4719(14) ?
C7 C8 1.4306(14) ?
C7 C9 1.4687(15) ?
C8 C15 1.4780(14) ?
C9 C14 1.4021(15) ?
C9 C10 1.4029(15) ?
C10 C11 1.3888(17) ?
C10 H10A 0.9300 ?
C11 C12 1.3933(17) ?
C11 H11A 0.9300 ?
C12 C13 1.3901(16) ?
C12 H12A 0.9300 ?
C13 C14 1.3836(16) ?
C13 H13A 0.9300 ?
C14 H14A 0.9300 ?
C15 C20 1.3945(15) ?
C15 C16 1.4014(15) ?
C16 C17 1.3914(16) ?
C16 H16A 0.9300 ?
C17 C18 1.3859(19) ?
C17 H17A 0.9300 ?
C18 C19 1.3862(19) ?
C18 H18A 0.9300 ?
C19 C20 1.3943(16) ?
C19 H19A 0.9300 ?
C20 H20A 0.9300 ?

loop_
_geom_hbond_atom_site_label_D
_geom_hbond_atom_site_label_H
_geom_hbond_atom_site_label_A
_geom_hbond_site_symmetry_A
_geom_hbond_distance_DH
_geom_hbond_distance_HA
_geom_hbond_distance_DA
_geom_hbond_angle_DHA
_geom_hbond_publ_flag
C1 H1A Cl2 1_555 0.93 2.58 3.1510(10) 121 y
C2 H2A Cl1 1_556 0.93 2.90 3.5520(10) 129 y
C12 H12A Cl2 4_555 0.93 2.83 3.5220(10) 132 y

loop_
_geom_torsion_atom_site_label_1
_geom_torsion_atom_site_label_2
_geom_torsion_atom_site_label_3
_geom_torsion_atom_site_label_4
_geom_torsion
N2 Cu1 N1 C1 178.72(9)
Cl2 Cu1 N1 C1 2.12(8)
N2 Cu1 N1 C5 0.82(7)
Cl2 Cu1 N1 C5 -175.79(6)
N1 Cu1 N2 C6 -1.13(7)
Cl1 Cu1 N2 C6 -179.79(7)
N1 Cu1 N2 N3 171.59(8)
Cl1 Cu1 N2 N3 -7.06(8)
C6 N2 N3 C8 -2.66(14)
Cu1 N2 N3 C8 -175.08(7)
C5 N1 C1 C2 -0.59(14)
Cu1 N1 C1 C2 -178.43(7)
N1 C1 C2 C3 0.67(15)
C1 C2 C3 C4 -0.44(15)
C2 C3 C4 C5 0.17(16)
C1 N1 C5 C4 0.30(15)
Cu1 N1 C5 C4 178.40(8)
C1 N1 C5 C6 -178.51(9)
Cu1 N1 C5 C6 -0.41(10)
C3 C4 C5 N1 -0.10(16)
C3 C4 C5 C6 178.62(9)
N3 N2 C6 N4 11.56(15)
Cu1 N2 C6 N4 -175.20(8)
N3 N2 C6 C5 -172.00(8)
Cu1 N2 C6 C5 1.25(11)
C7 N4 C6 N2 -7.33(15)
C7 N4 C6 C5 176.33(8)
N1 C5 C6 N2 -0.56(13)
C4 C5 C6 N2 -179.38(10)
N1 C5 C6 N4 176.11(8)
C4 C5 C6 N4 -2.70(15)
C6 N4 C7 C8 -4.79(14)
C6 N4 C7 C9 174.04(9)
N2 N3 C8 C7 -9.00(15)
N2 N3 C8 C15 168.65(9)
N4 C7 C8 N3 13.04(15)
C9 C7 C8 N3 -165.70(10)
N4 C7 C8 C15 -164.45(9)
C9 C7 C8 C15 16.81(15)
N4 C7 C9 C14 -143.81(10)
C8 C7 C9 C14 34.96(15)
N4 C7 C9 C10 34.48(14)
C8 C7 C9 C10 -146.76(10)
C14 C9 C10 C11 -1.04(16)
C7 C9 C10 C11 -179.37(9)
C9 C10 C11 C12 0.96(16)
C10 C11 C12 C13 0.06(17)
C11 C12 C13 C14 -1.01(18)
C12 C13 C14 C9 0.91(18)
C10 C9 C14 C13 0.12(17)
C7 C9 C14 C13 178.39(10)
N3 C8 C15 C20 51.40(14)
C7 C8 C15 C20 -131.01(11)
N3 C8 C15 C16 -127.17(11)
C7 C8 C15 C16 50.41(14)
C20 C15 C16 C17 -0.26(17)
C8 C15 C16 C17 178.34(10)
C15 C16 C17 C18 1.01(18)
C16 C17 C18 C19 -0.67(19)
C17 C18 C19 C20 -0.42(18)
C18 C19 C20 C15 1.16(17)
C16 C15 C20 C19 -0.81(16)
C8 C15 C20 C19 -179.36(10)
